data_1564776
loop_
_publ_author_name
'Turner, Gemma F.'
'McKellar, Scott C.'
'Allan, David R.'
'Cheetham, Anthony K.'
'Henke, Sebastian'
'Moggach, Stephen A.'

_publ_section_title
;
 Guest-mediated phase transitions in a flexible pillared-layered
 metal--organic framework under high-pressure
;
_journal_name_full 'Chemical Science'
_journal_paper_doi 10.1039/D1SC03108B
_journal_year 2021
_chemical_formula_moiety '(C22 H20 N2 O8 Zn2)n . 2 (C6 H6)'
_chemical_formula_sum 'C34 H38 N2 O8 Zn2'
_chemical_formula_weight 733.44
_space_group_IT_number 65
_space_group_name_Hall '-C 2 2'
_space_group_name_H-M_alt 'C m m m'
_symmetry_cell_setting orthorhombic
_symmetry_space_group_name_Hall '-C 2 2'
_symmetry_space_group_name_H-M 'C m m m'
_atom_sites_solution_hydrogens difmap
_atom_sites_solution_primary other
_audit_creation_date 2021-05-26
_audit_creation_method CRYSTALS_ver_14.61_build_6999
_audit_update_record
;
2021-06-03 deposited with the CCDC.	2021-09-29 downloaded from the CCDC.
;
_cell_angle_alpha 90
_cell_angle_beta 90
_cell_angle_gamma 90
_cell_formula_units_Z 2
_cell_length_a 13.575(3)
_cell_length_b 16.993(3)
_cell_length_c 9.6680(11)
_cell_measurement_reflns_used 1166
_cell_measurement_temperature 298
_cell_measurement_theta_max 22
_cell_measurement_theta_min 3
_cell_volume 2230.2(7)
_computing_cell_refinement 'Apex2 (Bruker AXS, 2006)'
_computing_data_collection 'Apex2 (Bruker AXS, 2006)'
_computing_data_reduction 'Apex2 (Bruker AXS, 2006)'
_computing_molecular_graphics 'CAMERON (Watkin et al., 1996)'
_computing_publication_material 'CRYSTALS (Betteridge et al., 2003)'
_computing_structure_refinement 'CRYSTALS (Betteridge et al., 2003)'
_computing_structure_solution 'Superflip (Palatinus & Chapuis, 2007)'
_diffrn_ambient_pressure 200000
_diffrn_ambient_temperature 298
_diffrn_measured_fraction_theta_full 0.636
_diffrn_measured_fraction_theta_max 0.606
_diffrn_measurement_device Area
_diffrn_measurement_device_type 'Bruker Kappa Apex2'
_diffrn_measurement_method \w
_diffrn_radiation_monochromator graphite
_diffrn_radiation_type 'Mo K\a'
_diffrn_radiation_wavelength 0.71073
_diffrn_reflns_av_R_equivalents 0.082
_diffrn_reflns_av_unetI/netI 0.118
_diffrn_reflns_limit_h_max 11
_diffrn_reflns_limit_h_min -11
_diffrn_reflns_limit_k_max 16
_diffrn_reflns_limit_k_min -15
_diffrn_reflns_limit_l_max 9
_diffrn_reflns_limit_l_min -9
_diffrn_reflns_number 2039
_diffrn_reflns_theta_full 17.148
_diffrn_reflns_theta_max 21.984
_diffrn_reflns_theta_min 3.192
_diffrn_standards_number 0
_exptl_absorpt_coefficient_mu 1.115
_exptl_absorpt_correction_T_max 0.95
_exptl_absorpt_correction_T_min 0.71
_exptl_absorpt_correction_type multi-scan
_exptl_absorpt_process_details 'SADABS (Siemens, 1996)'
_exptl_crystal_colour colourless
_exptl_crystal_density_diffrn 1.092
_exptl_crystal_density_meas ?
_exptl_crystal_density_method 'not measured'
_exptl_crystal_description plate
_exptl_crystal_F_000 760
_exptl_crystal_size_max 0.150
_exptl_crystal_size_mid 0.150
_exptl_crystal_size_min 0.050
_refine_diff_density_max 1.16
_refine_diff_density_min -0.97
_refine_ls_extinction_method None
_refine_ls_goodness_of_fit_ref 1.0149
_refine_ls_hydrogen_treatment mixed
_refine_ls_matrix_type full
_refine_ls_number_parameters 54
_refine_ls_number_reflns 485
_refine_ls_number_restraints 144
_refine_ls_R_factor_all 0.1522
_refine_ls_R_factor_gt 0.1134
_refine_ls_shift/su_max 0.0194589
_refine_ls_shift/su_mean 0.0006051
_refine_ls_structure_factor_coef Fsqd
_refine_ls_weighting_details
;
 Method= Modified Sheldrick 
 w=1/[\s^2^(F^2^) + ( 0.12P)^2^ +*****P] 
 ,where P=(max(Fo^2^,0) + 2Fc^2^)/3 
;
_refine_ls_weighting_scheme calc
_refine_ls_wR_factor_all 0.3634
_refine_ls_wR_factor_gt 0.3289
_refine_ls_wR_factor_ref 0.2867
_reflns_limit_h_max 11
_reflns_limit_h_min 0
_reflns_limit_k_max 16
_reflns_limit_k_min 0
_reflns_limit_l_max 9
_reflns_limit_l_min 0
_reflns_number_gt 351
_reflns_number_total 490
_reflns_threshold_expression I>2.0\s(I)
_oxford_diffrn_Wilson_B_factor 1.81
_oxford_diffrn_Wilson_scale 401.04
_oxford_refine_ls_r_factor_ref 0.1417
_oxford_refine_ls_scale 0.388(3)
_oxford_reflns_number_all 490
_cod_data_source_file d1sc03108b2.cif
_cod_data_source_block 3_Ben_020GPa
_cod_depositor_comments
;
The following automatic conversions were performed:

data item '_exptl_crystal_density_meas' value 'not measured' was
changed to '?' -- the value is perceived as not measured.

Automatic conversion script
Id: cif_fix_values 7556 2019-12-06 15:28:31Z antanas 
;
_cod_original_cell_volume 2230.3(7)
_cod_original_sg_symbol_Hall '-C 2 2 '
_cod_original_sg_symbol_H-M 'C m m m '
_cod_database_code 1564776
_oxford_refine_reflns_threshold_expression_ref I>-10.0\s(I)

loop_
_symmetry_equiv_pos_as_xyz
x,y,z
-x,-y,-z
x+1/2,y+1/2,z
-x+1/2,-y+1/2,-z
-x,y,z
x,-y,-z
-x+1/2,y+1/2,z
x+1/2,-y+1/2,-z
x,-y,z
-x,y,-z
x+1/2,-y+1/2,z
-x+1/2,y+1/2,-z
-x,-y,z
x,y,-z
-x+1/2,-y+1/2,z
x+1/2,y+1/2,-z

loop_
_atom_site_label
_atom_site_type_symbol
_atom_site_fract_x
_atom_site_fract_y
_atom_site_fract_z
_atom_site_U_iso_or_equiv
_atom_site_occupancy
_atom_site_adp_type
_atom_site_refinement_flags_posn
_atom_site_refinement_flags_adp
_atom_site_refinement_flags_occupancy
_atom_site_disorder_assembly
_atom_site_disorder_group
_atom_site_attached_hydrogens
Zn1 Zn 0.0000 0.0000 0.1523(3) 0.0367 1.0000 Uani S T . . . .
O1 O 0.0987(9) 0.0857(6) 0.1211(9) 0.0520 1.0000 Uani D U . . . .
C1 C 0.1244 0.1127 0.0000 0.0514 1.0000 Uani D U . . . .
C2 C 0.1933 0.1808 0.0000 0.0491 1.0000 Uani D U . . . .
C3 C 0.2172(15) 0.2186(10) 0.1227(12) 0.0650 1.0000 Uani D U . . . .
N1 N 0.0000 0.0000 0.3668(19) 0.0314 1.0000 Uani DS TU . . . .
C5 C 0.071(2) 0.0552(18) 0.4212(4) 0.0350 0.3750 Uani D U . . . .
C4 C 0.102(3) 0.0000 0.4213(5) 0.0350 0.3750 Uani DS U . . . .
C7 C 0.410(5) -0.0000 0.0000 0.1701 1.0000 Uani DS U . . . .
C8 C 0.4490(14) 0.074(2) -0.0000 0.1751 1.0000 Uani DS TU . . . .
C9 C 0.5000 0.2003(5) 0.358(3) 0.30(4) 0.5000 Uiso DS U . . . .
C10 C 0.5863(19) 0.2002(3) 0.428(2) 0.30(4) 0.5000 Uiso D U . . . .
C6 C -0.0000 0.0775(19) 0.4212(5) 0.0333 0.3750 Uani DS U . . . .
H31 H 0.1925 0.1986 0.2075 0.0745 1.0000 Uiso R . . . . .
H71 H 0.3407 -0.0000 0.0000 0.2328 1.0000 Uiso RS . . . . .
H81 H 0.4150 0.1231 -0.0000 0.2360 1.0000 Uiso RS . . . . .
H61 H -0.0565 0.1035 0.3890 0.0403 0.3750 Uiso R . . . . .
H62 H 0.0590 0.1035 0.3890 0.0403 0.3750 Uiso R . . . . .
H51 H 0.1356 0.0420 0.3889 0.0396 0.3750 Uiso R . . . . .
H52 H 0.0520 0.1079 0.3889 0.0396 0.3750 Uiso . . . . . .
H41 H 0.1326 0.0461 0.3889 0.0404 0.3750 Uiso . . . . . .
H42 H 0.1339 -0.0474 0.3889 0.0404 0.3750 Uiso R . . . . .
H91 H 0.5000 0.2004 0.2601 0.4088 0.5000 Uiso RS . . . . .
H101 H 0.6470 0.2002 0.3793 0.4089 0.5000 Uiso R . . . . .

loop_
_atom_site_aniso_label
_atom_site_aniso_U_11
_atom_site_aniso_U_22
_atom_site_aniso_U_33
_atom_site_aniso_U_23
_atom_site_aniso_U_13
_atom_site_aniso_U_12
Zn1 0.066(4) 0.028(3) 0.0153(17) 0.0000 0.0000 0.0000
O1 0.041(10) 0.071(9) 0.044(4) 0.002(4) 0.008(5) -0.010(4)
C1 0.0696 0.0454 0.0393 0.0000 0.0000 -0.0101
C2 0.0697 0.0469 0.0309 0.0000 0.0000 -0.0119
C3 0.109(14) 0.059(12) 0.027(4) 0.008(5) -0.010(7) -0.031(7)
N1 0.0239(13) 0.0425(14) 0.028(4) 0.0000 0.0000 0.0000
C5 0.040(18) 0.036(16) 0.024(8) 0.003(7) -0.001(7) -0.003(6)
C4 0.036(18) 0.040(18) 0.025(11) 0.0000 0.002(6) 0.0000
C7 0.10(5) 0.23(6) 0.17(3) 0.0000 0.0000 0.0000
C8 0.11(5) 0.22(6) 0.18(2) 0.0000 0.0000 0.009(8)
C9 0.33(14) 0.28(6) 0.22(6) 0.03(3) 0.0000 0.0000
C10 0.33(14) 0.29(6) 0.22(6) 0.018(16) -0.000(8) -0.03(2)
C6 0.043(19) 0.033(16) 0.022(10) 0.000(6) 0.0000 0.0000

loop_
_atom_type_symbol
_atom_type_scat_dispersion_real
_atom_type_scat_dispersion_imag
_atom_type_scat_Cromer_Mann_a1
_atom_type_scat_Cromer_Mann_b1
_atom_type_scat_Cromer_Mann_a2
_atom_type_scat_Cromer_Mann_b2
_atom_type_scat_Cromer_Mann_a3
_atom_type_scat_Cromer_Mann_b3
_atom_type_scat_Cromer_Mann_a4
_atom_type_scat_Cromer_Mann_b4
_atom_type_scat_Cromer_Mann_c
_atom_type_scat_source
C 0.0033 0.0016 2.3100 20.8439 1.0200 10.2075 1.5886 0.5687 0.8650 51.6512 0.2156 'International Tables Vol C 4.2.6.8 and 6.1.1.4'
H 0.0000 0.0000 0.4930 10.5109 0.3229 26.1257 0.1402 3.1424 0.0408 57.7998 0.0030 'International Tables Vol C 4.2.6.8 and 6.1.1.4'
N 0.0061 0.0033 12.2126 0.0057 3.1322 9.8933 2.0125 28.9975 1.1663 0.5826 -11.5290 'International Tables Vol C 4.2.6.8 and 6.1.1.4'
O 0.0106 0.0060 3.0485 13.2771 2.2868 5.7011 1.5463 0.3239 0.8670 32.9089 0.2508 'International Tables Vol C 4.2.6.8 and 6.1.1.4'
Zn 0.2839 1.4301 14.0743 3.2655 7.0318 0.2333 5.1652 10.3163 2.4100 58.7097 1.3041 'International Tables Vol C 4.2.6.8 and 6.1.1.4'

loop_
_geom_angle_atom_site_label_1
_geom_angle_site_symmetry_1
_geom_angle_atom_site_label_2
_geom_angle_site_symmetry_2
_geom_angle_atom_site_label_3
_geom_angle_site_symmetry_3
_geom_angle
_geom_angle_publ_flag
Zn1 2_555 Zn1 . O1 5_555 81.3(3) yes
Zn1 2_555 Zn1 . O1 13_555 81.3(3) yes
O1 5_555 Zn1 . O1 13_555 93.4(7) yes
Zn1 2_555 Zn1 . O1 9_555 81.3(3) yes
O1 5_555 Zn1 . O1 9_555 162.6(5) yes
O1 13_555 Zn1 . O1 9_555 84.0(7) yes
Zn1 2_555 Zn1 . O1 . 81.3(3) yes
O1 5_555 Zn1 . O1 . 84.0(7) yes
O1 13_555 Zn1 . O1 . 162.6(5) yes
O1 9_555 Zn1 . O1 . 93.4(7) yes
Zn1 2_555 Zn1 . N1 . 179.99 yes
O1 5_555 Zn1 . N1 . 98.7(3) yes
O1 13_555 Zn1 . N1 . 98.7(3) yes
O1 9_555 Zn1 . N1 . 98.7(3) yes
O1 . Zn1 . N1 . 98.7(3) yes
Zn1 . O1 . C1 . 124.8(6) yes
O1 . C1 . O1 14_555 127.6(9) yes
O1 . C1 . C2 . 116.2(4) yes
O1 14_555 C1 . C2 . 116.2(4) yes
C1 . C2 . C3 14_555 120.4(5) yes
C1 . C2 . C3 . 120.4(5) yes
C3 14_555 C2 . C3 . 117.5(10) yes
C3 15_555 C3 . C2 . 120.3(7) yes
C3 15_555 C3 . H31 . 120.1 no
C2 . C3 . H31 . 119.4 no
C4 5_555 N1 . C5 5_555 41.2(16) yes
C4 5_555 N1 . C5 9_555 119.5(17) yes
C5 5_555 N1 . C5 9_555 137.2(17) yes
C4 5_555 N1 . C5 13_555 41.2(16) yes
C5 5_555 N1 . C5 13_555 81(3) yes
C5 9_555 N1 . C5 13_555 84(3) yes
C4 5_555 N1 . C6 9_555 82.4(6) yes
C5 5_555 N1 . C6 9_555 117.9(17) yes
C5 9_555 N1 . C6 9_555 42.3(16) yes
C5 13_555 N1 . C6 9_555 42.3(16) yes
C4 5_555 N1 . Zn1 . 110.9(9) yes
C5 5_555 N1 . Zn1 . 111.4(8) yes
C5 9_555 N1 . Zn1 . 111.4(8) yes
C5 13_555 N1 . Zn1 . 111.4(8) yes
C6 9_555 N1 . Zn1 . 111.8(9) yes
C4 5_555 N1 . C5 . 119.5(17) yes
C5 5_555 N1 . C5 . 84(3) yes
C5 9_555 N1 . C5 . 81(3) yes
C5 13_555 N1 . C5 . 137.2(17) yes
C6 9_555 N1 . C5 . 117.9(17) yes
C4 5_555 N1 . C4 . 138.3(18) yes
C5 5_555 N1 . C4 . 119.5(17) yes
C5 9_555 N1 . C4 . 41.2(16) yes
C5 13_555 N1 . C4 . 119.5(17) yes
C6 9_555 N1 . C4 . 82.4(6) yes
C4 5_555 N1 . C6 . 82.4(6) yes
C5 5_555 N1 . C6 . 42.3(16) yes
C5 9_555 N1 . C6 . 117.9(17) yes
C5 13_555 N1 . C6 . 117.9(17) yes
C6 9_555 N1 . C6 . 136.5(18) yes
Zn1 . N1 . C5 . 111.4(8) yes
Zn1 . N1 . C4 . 110.9(9) yes
C5 . N1 . C4 . 41.2(16) yes
Zn1 . N1 . C6 . 111.8(9) yes
C5 . N1 . C6 . 42.3(16) yes
C4 . N1 . C6 . 82.4(6) yes
C5 14_556 C5 . N1 . 111.4(8) yes
C5 14_556 C5 . H42 9_555 109.8 no
N1 . C5 . H42 9_555 113.7 no
C5 14_556 C5 . H61 5_555 110.3 no
N1 . C5 . H61 5_555 108.9 no
H42 9_555 C5 . H61 5_555 102.3 no
C5 14_556 C5 . H62 . 110.4 no
N1 . C5 . H62 . 110.6 no
H42 9_555 C5 . H62 . 100.3 no
H61 5_555 C5 . H62 . 2.2 no
C5 14_556 C5 . H51 . 109.0 no
N1 . C5 . H51 . 109.9 no
H42 9_555 C5 . H51 . 5.3 no
H61 5_555 C5 . H51 . 107.3 no
H62 . C5 . H51 . 105.3 no
C5 14_556 C5 . H52 . 108.5 no
N1 . C5 . H52 . 107.7 no
H42 9_555 C5 . H52 . 105.3 no
H61 5_555 C5 . H52 . 3.0 no
H62 . C5 . H52 . 5.0 no
C5 14_556 C5 . H41 . 110.1 no
N1 . C5 . H41 . 112.3 no
H42 9_555 C5 . H41 . 1.5 no
H61 5_555 C5 . H41 . 103.6 no
H62 . C5 . H41 . 101.6 no
H51 . C5 . H52 . 110.3 no
H51 . C5 . H41 . 3.8 no
H52 . C5 . H41 . 106.5 no
C4 14_556 C4 . N1 . 110.9(9) yes
C4 14_556 C4 . H42 9_555 108.9 no
N1 . C4 . H42 9_555 107.8 no
C4 14_556 C4 . H41 9_555 109.4 no
N1 . C4 . H41 9_555 107.2 no
H42 9_555 C4 . H41 9_555 112.7 no
C4 14_556 C4 . H51 9_555 110.3 no
N1 . C4 . H51 9_555 110.5 no
H42 9_555 C4 . H51 9_555 108.5 no
H41 9_555 C4 . H51 9_555 4.5 no
C4 14_556 C4 . H51 . 110.3 no
N1 . C4 . H51 . 110.5 no
H42 9_555 C4 . H51 . 4.3 no
H41 9_555 C4 . H51 . 108.5 no
H51 9_555 C4 . H51 . 104.2 no
C4 14_556 C4 . H41 . 109.4 no
N1 . C4 . H41 . 107.2 no
H42 9_555 C4 . H41 . 0.6 no
H41 9_555 C4 . H41 . 112.7 no
H51 9_555 C4 . H41 . 108.5 no
C4 14_556 C4 . H42 . 108.9 no
N1 . C4 . H42 . 107.8 no
H42 9_555 C4 . H42 . 112.7 no
H41 9_555 C4 . H42 . 0.6 no
H51 9_555 C4 . H42 . 4.3 no
H51 . C4 . H41 . 4.5 no
H51 . C4 . H42 . 108.5 no
H41 . C4 . H42 . 112.7 no
C8 6_555 C7 . C8 . 135(7) yes
C8 6_555 C7 . H71 . 112.7 no
C8 . C7 . H71 . 112.7 no
C8 5_655 C8 . C7 . 113(3) yes
C8 5_655 C8 . H81 . 119.0 no
C7 . C8 . H81 . 128.3 no
C10 5_655 C9 . C10 . 120.0(8) yes
C10 5_655 C9 . H91 . 120.0 no
C10 . C9 . H91 . 120.0 no
C10 14_556 C10 . C9 . 120.0(4) yes
C10 14_556 C10 . H101 . 120.0 no
C9 . C10 . H101 . 120.0 no
C6 14_556 C6 . N1 . 111.8(9) yes
C6 14_556 C6 . H62 5_555 108.8 no
N1 . C6 . H62 5_555 107.7 no
C6 14_556 C6 . H61 5_555 109.4 no
N1 . C6 . H61 5_555 108.3 no
H62 5_555 C6 . H61 5_555 110.9 no
C6 14_556 C6 . H52 5_555 109.6 no
N1 . C6 . H52 5_555 113.1 no
H62 5_555 C6 . H52 5_555 7.0 no
H61 5_555 C6 . H52 5_555 104.4 no
C6 14_556 C6 . H61 . 109.4 no
N1 . C6 . H61 . 108.3 no
H62 5_555 C6 . H61 . 1.2 no
H61 5_555 C6 . H61 . 109.7 no
H52 5_555 C6 . H61 . 5.9 no
C6 14_556 C6 . H62 . 108.8 no
N1 . C6 . H62 . 107.7 no
H62 5_555 C6 . H62 . 112.1 no
H61 5_555 C6 . H62 . 1.2 no
H52 5_555 C6 . H62 . 105.6 no
C6 14_556 C6 . H52 . 109.6 no
N1 . C6 . H52 . 113.1 no
H62 5_555 C6 . H52 . 105.6 no
H61 5_555 C6 . H52 . 5.9 no
H52 5_555 C6 . H52 . 99.0 no
H61 . C6 . H62 . 110.9 no
H61 . C6 . H52 . 104.4 no
H62 . C6 . H52 . 7.0 no
C6 . H61 . C5 5_555 68.4 no
C6 . H62 . C5 . 67.4 no
C5 . H51 . C4 . 66.8 no
C5 . H52 . C6 . 65.3 no
C4 . H41 . C5 . 67.5 no
C4 . H42 . C5 9_555 65.9 no

loop_
_geom_bond_atom_site_label_1
_geom_bond_site_symmetry_1
_geom_bond_atom_site_label_2
_geom_bond_site_symmetry_2
_geom_bond_distance
_geom_bond_publ_flag
Zn1 . Zn1 2_555 2.945(6) yes
Zn1 . O1 5_555 2.002(10) yes
Zn1 . O1 13_555 2.002(10) yes
Zn1 . O1 9_555 2.002(10) yes
Zn1 . O1 . 2.002(10) yes
Zn1 . N1 . 2.073(19) yes
O1 . C1 . 1.305(9) yes
C1 . C2 . 1.4876(2) yes
C2 . C3 14_555 1.388(11) yes
C2 . C3 . 1.388(11) yes
C3 . C3 15_555 1.39(2) yes
C3 . H31 . 0.948 no
N1 . C4 5_555 1.48(3) yes
N1 . C5 5_555 1.442(8) yes
N1 . C5 9_555 1.442(8) yes
N1 . C5 13_555 1.442(8) yes
N1 . C6 9_555 1.42(3) yes
N1 . C5 . 1.442(8) yes
N1 . C4 . 1.48(3) yes
N1 . C6 . 1.42(3) yes
C5 . C5 14_556 1.523(9) yes
C5 . H42 9_555 0.922 no
C5 . H61 5_555 0.899 no
C5 . H62 . 0.892 no
C5 . H51 . 0.961 no
C5 . H52 . 0.983 no
C5 . H41 . 0.909 no
C4 . C4 14_556 1.523(9) yes
C4 . H42 9_555 0.967 no
C4 . H41 9_555 0.942 no
C4 . H51 9_555 0.904 no
C4 . H51 . 0.904 no
C4 . H41 . 0.942 no
C4 . H42 . 0.967 no
C7 . C8 6_555 1.37(3) yes
C7 . C8 . 1.37(3) yes
C7 . H71 . 0.943 no
C8 . C8 5_655 1.39(4) yes
C8 . H81 . 0.951 no
C9 . C10 5_655 1.35(3) yes
C9 . C10 . 1.35(3) yes
C9 . H91 . 0.950 no
C10 . C10 14_556 1.38(4) yes
C10 . H101 . 0.950 no
C6 . C6 14_556 1.524(9) yes
C6 . H62 5_555 0.966 no
C6 . H61 5_555 0.937 no
C6 . H52 5_555 0.928 no
C6 . H61 . 0.937 no
C6 . H62 . 0.966 no
C6 . H52 . 0.928 no
